data_8100031
loop_
_publ_author_name
'Zhou, J.-G. Lanz'
'Zhao, F.-Y.'
'Xia, S.-P.'
'Yang, L.'
'Lu, Y.'
'Wang, J.-J.'
'Gao, S.-Y.'

_publ_section_title
;
Crystal structure of sodium caesium tetrahydrogen-tetraborate tetrahydrate, 
NaCs[B~4~O~5~(OH)~4~] &#x00B7; 4 H~2~O
;
_journal_issue 1
_journal_name_full 'Zeitschrift f\"ur Kristallographie - New Crystal Structures'
_journal_page_first 1
_journal_page_last 2
_journal_paper_doi 10.1524/ncrs.2004.219.14.1
_journal_volume 219
_journal_year 2004
_chemical_formula_structural 'NaCs[B4 O5 (OH)4] &#x00B7; 4H2 O'
_chemical_formula_sum 'B4 Cs H12 Na O13'
_chemical_formula_weight 419.24
_chemical_name_common NaCs[B~4~O~5~(OH)~4~].4H~2~O
_space_group_IT_number 14
_symmetry_cell_setting monoclinic
_symmetry_space_group_name_Hall '-P 2ybc'
_symmetry_space_group_name_H-M 'P 1 21/c 1'
_cell_angle_alpha 90.00
_cell_angle_beta 92.11(1)
_cell_angle_gamma 90.00
_cell_formula_units_Z 4
_cell_length_a 8.240(1)
_cell_length_b 11.493(1)
_cell_length_c 12.900(2)
_cell_measurement_temperature 296(2)
_cell_volume 1220.8(3)
_diffrn_ambient_temperature 296(2)
_exptl_crystal_density_diffrn 2.281
_cod_depositor_comments
;
The following automatic conversions were performed:
'_symmetry_cell_setting' value 'Monoclinic' changed to 'monoclinic'
according to '/home/saulius/struct/CIF-dictionaries/cif_core.dic'
dictionary named 'cif_core.dic' version 2.4.1 from 2010-06-29.

Automatic conversion script
Id: cif_fix_enum 1527 2010-12-29 10:47:43Z saulius 
;
_cod_original_sg_symbol_H-M 'P 21/c'
_cod_original_formula_sum 'H12 B4 Cs1 Na1 O13'
_cod_database_code 8100031

loop_
_symmetry_equiv_pos_as_xyz
'x, y, z'
'-x, y+1/2, -z+1/2'
'-x, -y, -z'
'x, -y-1/2, z-1/2'

loop_
_atom_site_label
_atom_site_type_symbol
_atom_site_fract_x
_atom_site_fract_y
_atom_site_fract_z
_atom_site_U_iso_or_equiv
_atom_site_adp_type
_atom_site_occupancy
_atom_site_symmetry_multiplicity
_atom_site_Wyckoff_symbol
_atom_site_calc_flag
_atom_site_refinement_flags
_atom_site_disorder_assembly
_atom_site_disorder_group
Cs Cs 0.95886(2) 0.60651(2) 0.363844(17) 0.03460(11) Uani 1 4 e d . . .
Na Na 0.84747(15) 0.91133(11) 0.53636(10) 0.0296(3) Uani 1 4 e d . . .
O1 O 0.7245(2) 0.33985(18) 0.33892(16) 0.0218(4) Uani 1 4 e d . . .
O2 O 0.5588(2) 0.18203(16) 0.27040(16) 0.0203(4) Uani 1 4 e d . . .
O3 O 0.3057(2) 0.27639(16) 0.29949(15) 0.0179(4) Uani 1 4 e d . . .
O4 O 0.4727(2) 0.41876(17) 0.39180(15) 0.0202(4) Uani 1 4 e d . . .
O5 O 0.5126(2) 0.37866(16) 0.21055(14) 0.0158(4) Uani 1 4 e d . . .
O6 O 0.7151(3) 0.4376(2) 0.49643(19) 0.0385(6) Uani 1 4 e d D . .
O7 O 0.7580(3) 0.2785(2) 0.16585(18) 0.0272(5) Uani 1 4 e d D . .
O8 O 0.3215(3) 0.07564(17) 0.31212(17) 0.0229(5) Uani 1 4 e d D . .
O9 O 0.2663(2) 0.47588(17) 0.26398(16) 0.0187(4) Uani 1 4 e d D . .
O10 O 0.6691(3) 0.7701(3) 0.4541(2) 0.0440(6) Uani 1 4 e d D . .
O11 O 0.9764(3) 0.7364(3) 0.5916(2) 0.0540(8) Uani 1 4 e d D . .
O12 O 0.9866(3) 0.9382(2) 0.37805(18) 0.0304(5) Uani 1 4 e d D . .
O13 O 0.6640(4) 1.0688(3) 0.4822(2) 0.0544(8) Uani 1 4 e d D . .
B1 B 0.6345(4) 0.3986(3) 0.4078(3) 0.0204(6) Uani 1 4 e d . . .
B2 B 0.6382(4) 0.2957(3) 0.2440(2) 0.0166(6) Uani 1 4 e d . . .
B3 B 0.3991(4) 0.1789(3) 0.2933(2) 0.0169(6) Uani 1 4 e d . . .
B4 B 0.3874(4) 0.3889(3) 0.2883(2) 0.0153(6) Uani 1 4 e d . . .
H6 H 0.662(3) 0.478(2) 0.535(2) 0.025(9) Uiso 1 4 e d D . .
H7 H 0.707(6) 0.253(5) 0.116(3) 0.11(2) Uiso 1 4 e d D . .
H8 H 0.383(3) 0.0200(19) 0.313(2) 0.020(9) Uiso 1 4 e d D . .
H9 H 0.309(4) 0.5394(16) 0.260(3) 0.036(11) Uiso 1 4 e d D . .
H10A H 0.596(5) 0.805(5) 0.422(4) 0.11(2) Uiso 1 4 e d D . .
H10B H 0.619(6) 0.720(4) 0.485(4) 0.09(2) Uiso 1 4 e d D . .
H11A H 0.903(4) 0.716(4) 0.629(3) 0.068(16) Uiso 1 4 e d D . .
H11B H 1.062(3) 0.718(5) 0.621(4) 0.080(18) Uiso 1 4 e d D . .
H12A H 0.914(3) 0.950(4) 0.334(2) 0.047(12) Uiso 1 4 e d D . .
H12B H 1.053(4) 0.893(3) 0.355(3) 0.046(13) Uiso 1 4 e d D . .
H13A H 0.658(7) 1.103(4) 0.427(2) 0.074(18) Uiso 1 4 e d D . .
H13B H 0.581(3) 1.030(5) 0.483(3) 0.072(17) Uiso 1 4 e d D . .

loop_
_atom_site_aniso_label
_atom_site_aniso_U_11
_atom_site_aniso_U_22
_atom_site_aniso_U_33
_atom_site_aniso_U_23
_atom_site_aniso_U_13
_atom_site_aniso_U_12
Cs 0.02616(13) 0.04077(15) 0.03694(15) 0.00068(10) 0.00202(8) -0.00130(9)
Na 0.0261(6) 0.0360(7) 0.0269(6) 0.0012(5) 0.0024(5) 0.0004(5)
O1 0.0148(9) 0.0237(11) 0.0265(11) -0.0072(9) -0.0044(8) 0.0037(8)
O2 0.0158(9) 0.0129(9) 0.0324(11) -0.0004(9) 0.0040(8) 0.0022(8)
O3 0.0149(9) 0.0134(9) 0.0256(11) 0.0004(8) 0.0035(8) 0.0002(7)
O4 0.0155(9) 0.0251(11) 0.0197(10) -0.0048(8) -0.0029(8) 0.0038(8)
O5 0.0138(9) 0.0150(9) 0.0186(9) 0.0004(8) 0.0016(7) 0.0005(7)
O6 0.0235(12) 0.0536(15) 0.0374(14) -0.0269(12) -0.0125(10) 0.0149(11)
O7 0.0210(11) 0.0289(12) 0.0324(13) -0.0020(10) 0.0111(10) 0.0008(9)
O8 0.0221(11) 0.0127(10) 0.0343(12) 0.0009(9) 0.0060(9) -0.0001(8)
O9 0.0144(9) 0.0145(10) 0.0271(11) 0.0011(8) -0.0013(8) 0.0029(8)
O10 0.0404(15) 0.0527(18) 0.0380(15) 0.0105(13) -0.0100(12) -0.0064(14)
O11 0.0237(14) 0.084(2) 0.0550(18) 0.0328(16) 0.0095(13) 0.0167(14)
O12 0.0226(12) 0.0408(13) 0.0276(13) -0.0043(11) -0.0020(10) 0.0052(11)
O13 0.0563(18) 0.074(2) 0.0329(15) 0.0085(15) -0.0031(13) 0.0209(16)
B1 0.0164(14) 0.0210(16) 0.0235(16) -0.0008(14) -0.0027(12) 0.0022(13)
B2 0.0155(14) 0.0147(15) 0.0197(15) 0.0000(12) 0.0033(12) 0.0003(12)
B3 0.0203(15) 0.0162(15) 0.0141(14) -0.0019(12) 0.0002(12) -0.0032(12)
B4 0.0131(14) 0.0149(14) 0.0179(15) -0.0005(13) -0.0003(11) 0.0001(12)

loop_
_geom_bond_atom_site_label_1
_geom_bond_atom_site_label_2
_geom_bond_distance
_geom_bond_site_symmetry_2
_geom_bond_publ_flag
Cs O7 3.093(2) 2_755 ?
Cs O8 3.199(2) 2_655 ?
Cs O6 3.220(2) 3_766 ?
Cs O9 3.2513(19) 1_655 ?
Cs O10 3.286(3) . ?
Cs O11 3.294(4) . ?
Cs O6 3.313(3) . ?
Cs O3 3.5589(19) 2_655 ?
Cs B3 3.614(3) 2_655 ?
Cs O1 3.630(2) . ?
Cs B1 3.645(3) . ?
Cs O12 3.713(2) 2_745 ?
Cs H12B 3.39(4) . ?
Na O11 2.371(3) . ?
Na O12 2.398(3) . ?
Na O10 2.410(3) . ?
Na O12 2.443(3) 3_776 ?
Na O13 2.444(3) . ?
Na O8 2.446(2) 3_666 ?
Na Na 3.395(2) 3_776 ?
Na Cs 4.2948(14) 4_576 ?
Na H11A 2.58(4) . ?
O1 B1 1.358(4) . ?
O1 B2 1.483(4) . ?
O2 B3 1.360(4) . ?
O2 B2 1.506(4) . ?
O3 B3 1.364(4) . ?
O3 B4 1.467(4) . ?
O3 Cs 3.5589(19) 2_645 ?
O4 B1 1.361(4) . ?
O4 B4 1.525(4) . ?
O5 B2 1.461(4) . ?
O5 B4 1.470(3) . ?
O6 B1 1.376(4) . ?
O6 Cs 3.220(2) 3_766 ?
O6 H6 0.819(10) . ?
O7 B2 1.450(4) . ?
O7 Cs 3.093(2) 2_745 ?
O7 H7 0.812(10) . ?
O8 B3 1.374(4) . ?
O8 Na 2.446(2) 3_666 ?
O8 Cs 3.199(2) 2_645 ?
O8 H8 0.814(10) . ?
O9 B4 1.439(4) . ?
O9 Cs 3.2513(19) 1_455 ?
O9 H9 0.812(10) . ?
O10 H10A 0.822(10) . ?
O10 H10B 0.819(10) . ?
O11 H11A 0.820(10) . ?
O11 H11B 0.818(10) . ?
O12 Na 2.443(3) 3_776 ?
O12 Cs 3.713(2) 2_755 ?
O12 H12A 0.823(10) . ?
O12 H12B 0.817(10) . ?
O13 H13A 0.811(10) . ?
O13 H13B 0.816(10) . ?
B3 Cs 3.614(3) 2_645 ?
